data_4023486
loop_
_publ_author_name
'Yasumasa Matsumoto'
'Ken-ichi Yamada'
'Kiyoshi Tomioka'

_publ_contact_author_address
;Graduate School of Pharmaceutical Sciences
Kyoto University, Yoshida, Sakyo-ku
Kyoto 606-8501, Japan
;
_publ_contact_author_email tomioka@pharm.kyoto-u.ac.jp
_publ_contact_author_fax +81-75-753-4604
_publ_contact_author_name 'Kiyoshi Tomioka'
_publ_contact_author_phone +81-75-753-4553
_publ_section_title
;
 C~2~ Symmetric Chiral NHC Ligand for Asymmetric Quaternary Carbon
 Constructing Copper-Catalyzed Conjugate Addition of Grignard
 Reagents to 3-Substituted Cyclohexenones
;
_journal_name_full 'Journal of Organic Chemistry'
_journal_page_first 4578
_journal_page_last 4581
_journal_paper_doi 10.1021/jo800613h
_journal_volume 73
_journal_year 2008
_chemical_formula_moiety 'C29 H26 Au Cl N2 O2 '
_chemical_formula_sum 'C29 H26 Au Cl N2 O2'
_chemical_formula_weight 666.96
_space_group_IT_number 19
_symmetry_cell_setting orthorhombic
_symmetry_Int_Tables_number 19
_symmetry_space_group_name_Hall 'P 2ac 2ab'
_symmetry_space_group_name_H-M 'P 21 21 21'
_audit_creation_date 2007-12-01
_audit_creation_method 'by CrystalStructure 3.8'
_cell_angle_alpha 90.0000
_cell_angle_beta 90.0000
_cell_angle_gamma 90.0000
_cell_formula_units_Z 4
_cell_length_a 9.9402(3)
_cell_length_b 15.3528(5)
_cell_length_c 16.3562(5)
_cell_measurement_reflns_used 23509
_cell_measurement_temperature 98.1
_cell_measurement_theta_max 27.5
_cell_measurement_theta_min 3.2
_cell_volume 2496.12(13)
_computing_cell_refinement PROCESS-AUTO
_computing_data_collection PROCESS-AUTO
_computing_data_reduction CrystalStructure
_computing_publication_material 'CrystalStructure 3.8'
_computing_structure_refinement CRYSTALS
_computing_structure_solution SIR92
_diffrn_detector_area_resol_mean 10.00
_diffrn_measured_fraction_theta_full 0.997
_diffrn_measured_fraction_theta_max 0.997
_diffrn_measurement_device_type 'Rigaku RAXIS-RAPID'
_diffrn_measurement_method \w
_diffrn_radiation_type 'Mo K\a'
_diffrn_radiation_wavelength 0.71075
_diffrn_reflns_limit_h_max 12
_diffrn_reflns_limit_h_min 0
_diffrn_reflns_limit_k_max 19
_diffrn_reflns_limit_k_min 0
_diffrn_reflns_limit_l_max 21
_diffrn_reflns_limit_l_min 0
_diffrn_reflns_number 3205
_diffrn_reflns_theta_full 27.47
_diffrn_reflns_theta_max 27.47
_exptl_absorpt_coefficient_mu 6.051
_exptl_absorpt_correction_T_max 0.220
_exptl_absorpt_correction_T_min 0.155
_exptl_absorpt_correction_type multi-scan
_exptl_absorpt_process_details
;
    Higashi, T. (1995). Program for Absorption Correction.
    Rigaku Corporation, Tokyo, Japan.
;
_exptl_crystal_colour colorless
_exptl_crystal_density_diffrn 1.775
_exptl_crystal_density_method 'not measured'
_exptl_crystal_description block
_exptl_crystal_F_000 1304.00
_exptl_crystal_size_max 0.35
_exptl_crystal_size_mid 0.30
_exptl_crystal_size_min 0.25
_refine_diff_density_max 2.12
_refine_diff_density_min -1.98
_refine_ls_extinction_method none
_refine_ls_goodness_of_fit_ref 1.385
_refine_ls_hydrogen_treatment refall
_refine_ls_number_parameters 342
_refine_ls_number_reflns 3205
_refine_ls_R_factor_gt 0.0347
_refine_ls_shift/su_max 0.0000
_refine_ls_structure_factor_coef F
_refine_ls_weighting_details 'w = 1/[0.0010Fo^2^ + 3.0000\s(Fo^2^) + 0.5000]'
_refine_ls_weighting_scheme calc
_refine_ls_wR_factor_ref 0.0544
_reflns_number_gt 3159
_reflns_number_total 3205
_reflns_threshold_expression F^2^>2.0\s(F^2^)
_cod_data_source_file jo800613h-File005.cif
_cod_data_source_block '_071130YM'
_cod_original_formula_sum 'C29 H26 Au Cl N2 O2 '
_cod_database_code 4023486

loop_
_symmetry_equiv_pos_site_id
_symmetry_equiv_pos_as_xyz
1 +X,+Y,+Z
2 1/2+X,1/2-Y,-Z
3 -X,1/2+Y,1/2-Z
4 1/2-X,-Y,1/2+Z

loop_
_atom_site_label
_atom_site_type_symbol
_atom_site_fract_x
_atom_site_fract_y
_atom_site_fract_z
_atom_site_U_iso_or_equiv
_atom_site_adp_type
_atom_site_occupancy
_atom_site_symmetry_multiplicity
_atom_site_calc_flag
_atom_site_refinement_flags
_atom_site_disorder_assembly
_atom_site_disorder_group
Au(1) Au 0.61030(3) 0.55962(2) 0.08583(2) 0.01218(8) Uani 1.00 1 d . . .
Cl(1) Cl 0.6984(2) 0.54354(15) -0.04238(13) 0.0256(5) Uani 1.00 1 d . . .
O(1) O 0.2824(6) 0.6768(4) 0.1593(3) 0.0202(15) Uani 1.00 1 d . . .
O(2) O 0.7827(6) 0.4668(3) 0.2416(3) 0.0174(14) Uani 1.00 1 d . . .
N(1) N 0.4117(7) 0.5389(5) 0.2186(4) 0.0165(17) Uani 1.00 1 d . . .
N(2) N 0.5963(7) 0.5948(4) 0.2658(4) 0.0132(15) Uani 1.00 1 d . . .
C(1) C 0.5365(9) 0.5656(5) 0.1973(4) 0.0124(17) Uani 1.00 1 d . . .
C(2) C 0.3817(9) 0.5443(5) 0.3087(4) 0.0148(18) Uani 1.00 1 d . . .
C(3) C 0.5164(9) 0.5816(5) 0.3416(5) 0.016(2) Uani 1.00 1 d . . .
C(4) C 0.3450(8) 0.4572(5) 0.3412(4) 0.0163(19) Uani 1.00 1 d . . .
C(5) C 0.4315(11) 0.3861(6) 0.3355(5) 0.023(2) Uani 1.00 1 d . . .
C(6) C 0.3874(11) 0.3034(5) 0.3640(5) 0.024(2) Uani 1.00 1 d . . .
C(7) C 0.2649(13) 0.2922(7) 0.3962(6) 0.033(2) Uani 1.00 1 d . . .
C(8) C 0.1793(10) 0.3602(6) 0.4050(5) 0.023(2) Uani 1.00 1 d . . .
C(9) C 0.2163(8) 0.4453(6) 0.3773(5) 0.019(2) Uani 1.00 1 d . . .
C(10) C 0.5052(9) 0.6642(5) 0.3901(5) 0.017(2) Uani 1.00 1 d . . .
C(11) C 0.4244(8) 0.7332(5) 0.3609(6) 0.019(2) Uani 1.00 1 d . . .
C(12) C 0.4177(10) 0.8100(6) 0.4070(6) 0.029(2) Uani 1.00 1 d . . .
C(13) C 0.4914(10) 0.8200(6) 0.4786(6) 0.025(2) Uani 1.00 1 d . . .
C(14) C 0.5757(10) 0.7510(7) 0.5044(6) 0.022(2) Uani 1.00 1 d . . .
C(15) C 0.5820(8) 0.6767(6) 0.4595(5) 0.018(2) Uani 1.00 1 d . . .
C(16) C 0.3058(9) 0.5244(5) 0.1612(4) 0.0151(19) Uani 1.00 1 d . . .
C(17) C 0.2694(9) 0.4412(6) 0.1362(4) 0.019(2) Uani 1.00 1 d . . .
C(18) C 0.1654(10) 0.4285(6) 0.0799(5) 0.025(2) Uani 1.00 1 d . . .
C(19) C 0.1032(11) 0.5032(6) 0.0518(5) 0.024(2) Uani 1.00 1 d . . .
C(20) C 0.1309(8) 0.5872(6) 0.0782(6) 0.020(2) Uani 1.00 1 d . . .
C(21) C 0.2389(8) 0.5976(5) 0.1303(5) 0.0145(19) Uani 1.00 1 d . . .
C(22) C 0.2266(11) 0.7522(6) 0.1222(6) 0.028(2) Uani 1.00 1 d . . .
C(23) C 0.7361(8) 0.6136(5) 0.2692(5) 0.0133(18) Uani 1.00 1 d . . .
C(24) C 0.7785(9) 0.6968(5) 0.2881(5) 0.016(2) Uani 1.00 1 d . . .
C(25) C 0.9157(9) 0.7178(6) 0.2955(5) 0.019(2) Uani 1.00 1 d . . .
C(26) C 1.0078(9) 0.6520(6) 0.2821(6) 0.023(2) Uani 1.00 1 d . . .
C(27) C 0.9695(8) 0.5675(6) 0.2614(5) 0.019(2) Uani 1.00 1 d . . .
C(28) C 0.8300(8) 0.5482(5) 0.2574(5) 0.0158(18) Uani 1.00 1 d . . .
C(29) C 0.8791(11) 0.4001(6) 0.2270(6) 0.026(2) Uani 1.00 1 d . . .
H(1) H 0.3112 0.5848 0.3182 0.018 Uiso 1.00 1 c R . .
H(2) H 0.5591 0.5389 0.3746 0.020 Uiso 1.00 1 c R . .
H(3) H 0.5188 0.3929 0.3128 0.028 Uiso 1.00 1 c R . .
H(4) H 0.4461 0.2548 0.3595 0.029 Uiso 1.00 1 c R . .
H(5) H 0.2384 0.2361 0.4145 0.039 Uiso 1.00 1 c R . .
H(6) H 0.0928 0.3518 0.4284 0.027 Uiso 1.00 1 c R . .
H(7) H 0.1571 0.4935 0.3829 0.023 Uiso 1.00 1 c R . .
H(8) H 0.3754 0.7277 0.3113 0.023 Uiso 1.00 1 c R . .
H(9) H 0.3619 0.8563 0.3888 0.034 Uiso 1.00 1 c R . .
H(10) H 0.4839 0.8719 0.5100 0.030 Uiso 1.00 1 c R . .
H(11) H 0.6280 0.7573 0.5526 0.026 Uiso 1.00 1 c R . .
H(12) H 0.6407 0.6314 0.4766 0.021 Uiso 1.00 1 c R . .
H(13) H 0.3151 0.3921 0.1580 0.023 Uiso 1.00 1 c R . .
H(14) H 0.1395 0.3722 0.0616 0.030 Uiso 1.00 1 c R . .
H(15) H 0.0344 0.4960 0.0120 0.028 Uiso 1.00 1 c R . .
H(16) H 0.0797 0.6356 0.0598 0.024 Uiso 1.00 1 c R . .
H(17) H 0.2796 0.7686 0.0764 0.034 Uiso 1.00 1 c R . .
H(18) H 0.2253 0.7984 0.1608 0.033 Uiso 1.00 1 c R . .
H(19) H 0.1374 0.7400 0.1047 0.033 Uiso 1.00 1 c R . .
H(20) H 0.7133 0.7409 0.2975 0.019 Uiso 1.00 1 c R . .
H(21) H 0.9441 0.7755 0.3078 0.023 Uiso 1.00 1 c R . .
H(22) H 1.1008 0.6651 0.2874 0.027 Uiso 1.00 1 c R . .
H(23) H 1.0352 0.5237 0.2520 0.023 Uiso 1.00 1 c R . .
H(24) H 0.9604 0.4129 0.2551 0.032 Uiso 1.00 1 c R . .
H(25) H 0.8450 0.3457 0.2454 0.032 Uiso 1.00 1 c R . .
H(26) H 0.8960 0.3972 0.1699 0.032 Uiso 1.00 1 c R . .

loop_
_atom_site_aniso_label
_atom_site_aniso_U_11
_atom_site_aniso_U_22
_atom_site_aniso_U_33
_atom_site_aniso_U_12
_atom_site_aniso_U_13
_atom_site_aniso_U_23
Au(1) 0.01379(17) 0.01164(17) 0.01111(17) -0.00078(13) 0.00142(13) 0.00005(12)
Cl(1) 0.0335(12) 0.0248(11) 0.0185(9) 0.0012(9) 0.0083(9) 0.0012(8)
O(1) 0.022(3) 0.014(2) 0.025(3) 0.000(2) -0.006(2) 0.002(2)
O(2) 0.016(2) 0.012(2) 0.024(3) -0.000(2) -0.000(2) -0.002(2)
N(1) 0.014(3) 0.024(3) 0.011(3) -0.001(2) -0.002(2) 0.002(2)
N(2) 0.011(3) 0.020(3) 0.009(2) -0.006(2) -0.002(2) 0.001(2)
C(1) 0.026(4) 0.006(3) 0.005(3) -0.005(3) -0.000(3) 0.002(3)
C(2) 0.012(3) 0.015(3) 0.017(3) -0.000(3) 0.000(3) -0.006(3)
C(3) 0.017(4) 0.017(4) 0.016(3) 0.000(3) 0.005(3) 0.002(3)
C(4) 0.014(3) 0.026(4) 0.009(3) -0.005(3) 0.000(3) 0.001(3)
C(5) 0.032(5) 0.022(4) 0.015(3) -0.005(4) -0.000(3) -0.002(3)
C(6) 0.039(5) 0.008(3) 0.026(4) -0.012(4) -0.000(4) -0.004(3)
C(7) 0.051(6) 0.021(4) 0.026(4) -0.011(4) -0.010(4) 0.002(4)
C(8) 0.026(4) 0.025(4) 0.018(4) -0.010(3) 0.000(4) 0.005(3)
C(9) 0.011(3) 0.030(4) 0.016(3) -0.001(3) 0.004(3) 0.005(4)
C(10) 0.015(3) 0.015(4) 0.021(4) 0.001(3) 0.006(3) -0.007(3)
C(11) 0.012(4) 0.011(3) 0.033(4) 0.002(3) -0.003(3) 0.003(3)
C(12) 0.025(5) 0.024(4) 0.037(5) 0.007(3) 0.007(4) -0.010(4)
C(13) 0.021(4) 0.017(4) 0.037(5) 0.001(4) -0.003(4) -0.006(4)
C(14) 0.022(4) 0.026(4) 0.017(3) -0.000(3) 0.004(3) 0.002(3)
C(15) 0.017(4) 0.018(3) 0.017(3) -0.001(3) -0.000(3) 0.007(3)
C(16) 0.016(4) 0.017(3) 0.012(3) -0.006(3) 0.002(3) -0.006(3)
C(17) 0.018(4) 0.025(4) 0.014(3) -0.009(4) -0.002(3) 0.003(3)
C(18) 0.024(4) 0.024(4) 0.026(4) -0.009(4) -0.005(4) -0.005(3)
C(19) 0.024(4) 0.034(5) 0.012(3) -0.002(4) -0.004(4) 0.001(3)
C(20) 0.012(3) 0.023(4) 0.026(4) 0.007(3) -0.002(3) 0.005(3)
C(21) 0.007(3) 0.019(4) 0.017(3) -0.003(3) -0.001(3) -0.001(3)
C(22) 0.035(5) 0.021(4) 0.028(4) 0.013(4) -0.013(4) 0.002(4)
C(23) 0.009(3) 0.017(3) 0.014(3) 0.001(3) 0.007(3) -0.004(3)
C(24) 0.017(4) 0.009(3) 0.022(4) 0.001(3) 0.006(3) 0.005(3)
C(25) 0.021(4) 0.019(4) 0.017(3) -0.005(3) 0.001(3) -0.002(3)
C(26) 0.011(4) 0.026(4) 0.030(4) -0.005(3) -0.004(3) 0.003(4)
C(27) 0.014(4) 0.026(4) 0.017(3) 0.010(3) 0.002(3) 0.002(4)
C(28) 0.015(3) 0.009(3) 0.023(4) 0.004(3) -0.004(3) 0.003(3)
C(29) 0.031(5) 0.021(4) 0.027(4) -0.001(4) 0.013(4) -0.007(3)

loop_
_atom_type_symbol
_atom_type_description
_atom_type_scat_dispersion_real
_atom_type_scat_dispersion_imag
_atom_type_scat_source
C C 0.003 0.002
;
International Tables for Crystallography
(1992, Vol. C, Tables 4.2.6.8 and 6.1.1.4)
;
H H 0.000 0.000
;
International Tables for Crystallography
(1992, Vol. C, Table 6.1.1.4)
;
Au Au -2.013 8.802
;
International Tables for Crystallography
(1992, Vol. C, Tables 4.2.6.8 and 6.1.1.4)
;
Cl Cl 0.148 0.159
;
International Tables for Crystallography
(1992, Vol. C, Tables 4.2.6.8 and 6.1.1.4)
;
N N 0.006 0.003
;
International Tables for Crystallography
(1992, Vol. C, Tables 4.2.6.8 and 6.1.1.4)
;
O O 0.011 0.006
;
International Tables for Crystallography
(1992, Vol. C, Tables 4.2.6.8 and 6.1.1.4)
;

loop_
_geom_angle_atom_site_label_1
_geom_angle_atom_site_label_2
_geom_angle_atom_site_label_3
_geom_angle
_geom_angle_publ_flag
_geom_angle_site_symmetry_1
_geom_angle_site_symmetry_2
_geom_angle_site_symmetry_3
Cl(1) Au(1) C(1) 176.4(2) yes . . .
C(21) O(1) C(22) 116.7(7) yes . . .
C(28) O(2) C(29) 117.4(7) yes . . .
C(1) N(1) C(2) 114.6(6) yes . . .
C(1) N(1) C(16) 123.7(6) yes . . .
C(2) N(1) C(16) 120.4(6) yes . . .
C(1) N(2) C(3) 114.4(7) yes . . .
C(1) N(2) C(23) 122.2(6) yes . . .
C(3) N(2) C(23) 121.1(6) yes . . .
Au(1) C(1) N(1) 124.5(5) yes . . .
Au(1) C(1) N(2) 128.5(6) yes . . .
N(1) C(1) N(2) 107.0(6) yes . . .
N(1) C(2) C(3) 100.9(6) yes . . .
N(1) C(2) C(4) 110.4(6) yes . . .
C(3) C(2) C(4) 114.9(7) yes . . .
N(2) C(3) C(2) 102.8(6) yes . . .
N(2) C(3) C(10) 111.5(7) yes . . .
C(2) C(3) C(10) 115.5(7) yes . . .
C(2) C(4) C(5) 122.0(8) yes . . .
C(2) C(4) C(9) 119.1(8) yes . . .
C(5) C(4) C(9) 118.9(8) yes . . .
C(4) C(5) C(6) 119.2(9) yes . . .
C(5) C(6) C(7) 121.6(9) yes . . .
C(6) C(7) C(8) 121.0(9) yes . . .
C(7) C(8) C(9) 120.6(9) yes . . .
C(4) C(9) C(8) 118.7(8) yes . . .
C(3) C(10) C(11) 119.9(7) yes . . .
C(3) C(10) C(15) 120.7(8) yes . . .
C(11) C(10) C(15) 119.1(8) yes . . .
C(10) C(11) C(12) 118.5(8) yes . . .
C(11) C(12) C(13) 121.4(9) yes . . .
C(12) C(13) C(14) 118.7(9) yes . . .
C(13) C(14) C(15) 119.7(9) yes . . .
C(10) C(15) C(14) 122.4(8) yes . . .
N(1) C(16) C(17) 121.9(7) yes . . .
N(1) C(16) C(21) 117.6(7) yes . . .
C(17) C(16) C(21) 120.5(7) yes . . .
C(16) C(17) C(18) 121.0(8) yes . . .
C(17) C(18) C(19) 115.8(8) yes . . .
C(18) C(19) C(20) 125.3(9) yes . . .
C(19) C(20) C(21) 117.0(8) yes . . .
O(1) C(21) C(16) 115.8(7) yes . . .
O(1) C(21) C(20) 124.1(8) yes . . .
C(16) C(21) C(20) 120.0(8) yes . . .
N(2) C(23) C(24) 119.7(7) yes . . .
N(2) C(23) C(28) 120.5(7) yes . . .
C(24) C(23) C(28) 119.8(7) yes . . .
C(23) C(24) C(25) 121.9(8) yes . . .
C(24) C(25) C(26) 117.5(8) yes . . .
C(25) C(26) C(27) 122.6(8) yes . . .
C(26) C(27) C(28) 118.2(8) yes . . .
O(2) C(28) C(23) 117.3(7) yes . . .
O(2) C(28) C(27) 122.6(7) yes . . .
C(23) C(28) C(27) 120.1(7) yes . . .
N(1) C(2) H(1) 110.0 no . . .
C(3) C(2) H(1) 109.8 no . . .
C(4) C(2) H(1) 110.5 no . . .
N(2) C(3) H(2) 109.3 no . . .
C(2) C(3) H(2) 109.1 no . . .
C(10) C(3) H(2) 108.5 no . . .
C(4) C(5) H(3) 120.3 no . . .
C(6) C(5) H(3) 120.6 no . . .
C(5) C(6) H(4) 119.1 no . . .
C(7) C(6) H(4) 119.3 no . . .
C(6) C(7) H(5) 119.5 no . . .
C(8) C(7) H(5) 119.4 no . . .
C(7) C(8) H(6) 120.5 no . . .
C(9) C(8) H(6) 118.9 no . . .
C(4) C(9) H(7) 119.9 no . . .
C(8) C(9) H(7) 121.5 no . . .
C(10) C(11) H(8) 120.8 no . . .
C(12) C(11) H(8) 120.6 no . . .
C(11) C(12) H(9) 119.4 no . . .
C(13) C(12) H(9) 119.3 no . . .
C(12) C(13) H(10) 120.4 no . . .
C(14) C(13) H(10) 120.9 no . . .
C(13) C(14) H(11) 119.7 no . . .
C(15) C(14) H(11) 120.6 no . . .
C(10) C(15) H(12) 118.8 no . . .
C(14) C(15) H(12) 118.9 no . . .
C(16) C(17) H(13) 119.7 no . . .
C(18) C(17) H(13) 119.3 no . . .
C(17) C(18) H(14) 122.3 no . . .
C(19) C(18) H(14) 121.9 no . . .
C(18) C(19) H(15) 117.0 no . . .
C(20) C(19) H(15) 117.7 no . . .
C(19) C(20) H(16) 121.4 no . . .
C(21) C(20) H(16) 121.5 no . . .
O(1) C(22) H(17) 109.7 no . . .
O(1) C(22) H(18) 109.2 no . . .
O(1) C(22) H(19) 109.4 no . . .
H(17) C(22) H(18) 109.5 no . . .
H(17) C(22) H(19) 109.5 no . . .
H(18) C(22) H(19) 109.5 no . . .
C(23) C(24) H(20) 119.1 no . . .
C(25) C(24) H(20) 119.0 no . . .
C(24) C(25) H(21) 121.3 no . . .
C(26) C(25) H(21) 121.2 no . . .
C(25) C(26) H(22) 118.4 no . . .
C(27) C(26) H(22) 119.0 no . . .
C(26) C(27) H(23) 120.7 no . . .
C(28) C(27) H(23) 121.1 no . . .
O(2) C(29) H(24) 110.0 no . . .
O(2) C(29) H(25) 109.9 no . . .
O(2) C(29) H(26) 108.5 no . . .
H(24) C(29) H(25) 109.5 no . . .
H(24) C(29) H(26) 109.5 no . . .
H(25) C(29) H(26) 109.5 no . . .

loop_
_geom_bond_atom_site_label_1
_geom_bond_atom_site_label_2
_geom_bond_distance
_geom_bond_publ_flag
_geom_bond_site_symmetry_1
_geom_bond_site_symmetry_2
Au(1) Cl(1) 2.286(2) yes . .
Au(1) C(1) 1.967(7) yes . .
O(1) C(21) 1.377(10) yes . .
O(1) C(22) 1.420(12) yes . .
O(2) C(28) 1.360(10) yes . .
O(2) C(29) 1.423(12) yes . .
N(1) C(1) 1.352(11) yes . .
N(1) C(2) 1.507(10) yes . .
N(1) C(16) 1.428(11) yes . .
N(2) C(1) 1.345(10) yes . .
N(2) C(3) 1.486(11) yes . .
N(2) C(23) 1.420(11) yes . .
C(2) C(3) 1.553(12) yes . .
C(2) C(4) 1.484(12) yes . .
C(3) C(10) 1.499(12) yes . .
C(4) C(5) 1.393(13) yes . .
C(4) C(9) 1.421(12) yes . .
C(5) C(6) 1.422(13) yes . .
C(6) C(7) 1.337(16) yes . .
C(7) C(8) 1.353(15) yes . .
C(8) C(9) 1.432(13) yes . .
C(10) C(11) 1.412(12) yes . .
C(10) C(15) 1.382(12) yes . .
C(11) C(12) 1.401(14) yes . .
C(12) C(13) 1.391(15) yes . .
C(13) C(14) 1.414(14) yes . .
C(14) C(15) 1.359(14) yes . .
C(16) C(17) 1.389(13) yes . .
C(16) C(21) 1.401(12) yes . .
C(17) C(18) 1.399(13) yes . .
C(18) C(19) 1.381(13) yes . .
C(19) C(20) 1.388(13) yes . .
C(20) C(21) 1.379(12) yes . .
C(23) C(24) 1.381(12) yes . .
C(23) C(28) 1.384(11) yes . .
C(24) C(25) 1.406(12) yes . .
C(25) C(26) 1.381(13) yes . .
C(26) C(27) 1.394(14) yes . .
C(27) C(28) 1.419(12) yes . .
C(2) H(1) 0.950 no . .
C(3) H(2) 0.950 no . .
C(5) H(3) 0.950 no . .
C(6) H(4) 0.950 no . .
C(7) H(5) 0.950 no . .
C(8) H(6) 0.950 no . .
C(9) H(7) 0.950 no . .
C(11) H(8) 0.950 no . .
C(12) H(9) 0.950 no . .
C(13) H(10) 0.950 no . .
C(14) H(11) 0.950 no . .
C(15) H(12) 0.950 no . .
C(17) H(13) 0.950 no . .
C(18) H(14) 0.950 no . .
C(19) H(15) 0.950 no . .
C(20) H(16) 0.950 no . .
C(22) H(17) 0.950 no . .
C(22) H(18) 0.950 no . .
C(22) H(19) 0.950 no . .
C(24) H(20) 0.950 no . .
C(25) H(21) 0.950 no . .
C(26) H(22) 0.950 no . .
C(27) H(23) 0.950 no . .
C(29) H(24) 0.950 no . .
C(29) H(25) 0.950 no . .
C(29) H(26) 0.950 no . .

loop_
_geom_contact_atom_site_label_1
_geom_contact_atom_site_label_2
_geom_contact_distance
_geom_contact_publ_flag
_geom_contact_site_symmetry_1
_geom_contact_site_symmetry_2
Au(1) O(2) 3.385(6) ? . .
Au(1) N(1) 2.951(7) ? . .
Au(1) N(2) 2.995(6) ? . .
Au(1) C(16) 3.312(8) ? . .
Au(1) C(23) 3.354(8) ? . .
Au(1) C(28) 3.560(8) ? . .
Cl(1) O(2) 3.542(6) ? . 4_664
Cl(1) C(22) 3.408(10) ? . 2_565
Cl(1) C(28) 3.576(9) ? . 4_664
O(1) N(1) 2.661(10) ? . .
O(1) C(1) 3.112(11) ? . .
O(1) C(2) 3.329(10) ? . .
O(1) C(16) 2.352(10) ? . .
O(1) C(20) 2.434(11) ? . .
O(1) C(26) 3.409(11) ? . 1_455
O(2) Au(1) 3.385(6) ? . .
O(2) Cl(1) 3.542(6) ? . 4_665
O(2) N(2) 2.729(9) ? . .
O(2) C(1) 2.968(10) ? . .
O(2) C(3) 3.575(10) ? . .
O(2) C(23) 2.344(10) ? . .
O(2) C(27) 2.438(11) ? . .
N(1) Au(1) 2.951(7) ? . .
N(1) O(1) 2.661(10) ? . .
N(1) N(2) 2.168(10) ? . .
N(1) C(3) 2.359(11) ? . .
N(1) C(4) 2.456(10) ? . .
N(1) C(5) 3.032(12) ? . .
N(1) C(9) 3.547(11) ? . .
N(1) C(10) 3.526(11) ? . .
N(1) C(17) 2.462(11) ? . .
N(1) C(21) 2.419(11) ? . .
N(1) C(23) 3.521(11) ? . .
N(2) Au(1) 2.995(6) ? . .
N(2) O(2) 2.729(9) ? . .
N(2) N(1) 2.168(10) ? . .
N(2) C(2) 2.376(11) ? . .
N(2) C(4) 3.496(11) ? . .
N(2) C(10) 2.467(11) ? . .
N(2) C(11) 3.140(11) ? . .
N(2) C(15) 3.411(10) ? . .
N(2) C(16) 3.526(11) ? . .
N(2) C(24) 2.422(11) ? . .
N(2) C(28) 2.435(11) ? . .
C(1) O(1) 3.112(11) ? . .
C(1) O(2) 2.968(10) ? . .
C(1) C(2) 2.408(11) ? . .
C(1) C(3) 2.382(11) ? . .
C(1) C(4) 3.454(11) ? . .
C(1) C(10) 3.512(11) ? . .
C(1) C(16) 2.451(12) ? . .
C(1) C(17) 3.420(12) ? . .
C(1) C(21) 3.194(12) ? . .
C(1) C(23) 2.422(12) ? . .
C(1) C(24) 3.472(12) ? . .
C(1) C(28) 3.090(12) ? . .
C(2) O(1) 3.329(10) ? . .
C(2) N(2) 2.376(11) ? . .
C(2) C(1) 2.408(11) ? . .
C(2) C(5) 2.517(12) ? . .
C(2) C(9) 2.504(12) ? . .
C(2) C(10) 2.581(12) ? . .
C(2) C(11) 3.053(12) ? . .
C(2) C(16) 2.546(11) ? . .
C(2) C(17) 3.422(11) ? . .
C(2) C(21) 3.347(11) ? . .
C(3) O(2) 3.575(10) ? . .
C(3) N(1) 2.359(11) ? . .
C(3) C(1) 2.382(11) ? . .
C(3) C(4) 2.560(12) ? . .
C(3) C(5) 3.120(13) ? . .
C(3) C(11) 2.520(12) ? . .
C(3) C(15) 2.504(12) ? . .
C(3) C(23) 2.531(12) ? . .
C(3) C(24) 3.268(12) ? . .
C(3) C(28) 3.446(12) ? . .
C(4) N(1) 2.456(10) ? . .
C(4) N(2) 3.496(11) ? . .
C(4) C(1) 3.454(11) ? . .
C(4) C(3) 2.560(12) ? . .
C(4) C(6) 2.428(12) ? . .
C(4) C(7) 2.803(14) ? . .
C(4) C(8) 2.454(13) ? . .
C(4) C(16) 3.144(11) ? . .
C(4) C(17) 3.444(11) ? . .
C(4) C(19) 3.535(11) ? . 4_565
C(5) N(1) 3.032(12) ? . .
C(5) C(2) 2.517(12) ? . .
C(5) C(3) 3.120(13) ? . .
C(5) C(7) 2.409(15) ? . .
C(5) C(8) 2.781(14) ? . .
C(5) C(9) 2.423(14) ? . .
C(6) C(4) 2.428(12) ? . .
C(6) C(8) 2.342(15) ? . .
C(6) C(9) 2.772(13) ? . .
C(6) C(24) 3.405(12) ? . 3_645
C(7) C(4) 2.803(14) ? . .
C(7) C(5) 2.409(15) ? . .
C(7) C(9) 2.419(15) ? . .
C(7) C(24) 3.379(13) ? . 3_645
C(8) C(4) 2.454(13) ? . .
C(8) C(5) 2.781(14) ? . .
C(8) C(6) 2.342(15) ? . .
C(8) C(20) 3.497(13) ? . 4_565
C(9) N(1) 3.547(11) ? . .
C(9) C(2) 2.504(12) ? . .
C(9) C(5) 2.423(14) ? . .
C(9) C(6) 2.772(13) ? . .
C(9) C(7) 2.419(15) ? . .
C(9) C(19) 3.462(12) ? . 4_565
C(10) N(1) 3.526(11) ? . .
C(10) N(2) 2.467(11) ? . .
C(10) C(1) 3.512(11) ? . .
C(10) C(2) 2.581(12) ? . .
C(10) C(12) 2.417(13) ? . .
C(10) C(13) 2.800(13) ? . .
C(10) C(14) 2.401(13) ? . .
C(10) C(23) 3.127(12) ? . .
C(10) C(24) 3.227(12) ? . .
C(11) N(2) 3.140(11) ? . .
C(11) C(2) 3.053(12) ? . .
C(11) C(3) 2.520(12) ? . .
C(11) C(13) 2.434(14) ? . .
C(11) C(14) 2.800(13) ? . .
C(11) C(15) 2.409(12) ? . .
C(12) C(10) 2.417(13) ? . .
C(12) C(14) 2.413(14) ? . .
C(12) C(15) 2.756(13) ? . .
C(13) C(10) 2.800(13) ? . .
C(13) C(11) 2.434(14) ? . .
C(13) C(15) 2.398(13) ? . .
C(13) C(17) 3.556(13) ? . 3_655
C(14) C(10) 2.401(13) ? . .
C(14) C(11) 2.800(13) ? . .
C(14) C(12) 2.413(14) ? . .
C(15) N(2) 3.411(10) ? . .
C(15) C(3) 2.504(12) ? . .
C(15) C(11) 2.409(12) ? . .
C(15) C(12) 2.756(13) ? . .
C(15) C(13) 2.398(13) ? . .
C(15) C(18) 3.540(13) ? . 4_565
C(15) C(24) 3.430(12) ? . .
C(16) Au(1) 3.312(8) ? . .
C(16) O(1) 2.352(10) ? . .
C(16) N(2) 3.526(11) ? . .
C(16) C(1) 2.451(12) ? . .
C(16) C(2) 2.546(11) ? . .
C(16) C(4) 3.144(11) ? . .
C(16) C(18) 2.426(13) ? . .
C(16) C(19) 2.714(13) ? . .
C(16) C(20) 2.407(12) ? . .
C(17) N(1) 2.462(11) ? . .
C(17) C(1) 3.420(12) ? . .
C(17) C(2) 3.422(11) ? . .
C(17) C(4) 3.444(11) ? . .
C(17) C(13) 3.556(13) ? . 3_645
C(17) C(19) 2.354(13) ? . .
C(17) C(20) 2.796(13) ? . .
C(17) C(21) 2.422(13) ? . .
C(18) C(15) 3.540(13) ? . 4_564
C(18) C(16) 2.426(13) ? . .
C(18) C(20) 2.460(13) ? . .
C(18) C(21) 2.820(13) ? . .
C(19) C(4) 3.535(11) ? . 4_564
C(19) C(9) 3.462(12) ? . 4_564
C(19) C(16) 2.714(13) ? . .
C(19) C(17) 2.354(13) ? . .
C(19) C(21) 2.360(13) ? . .
C(20) O(1) 2.434(11) ? . .
C(20) C(8) 3.497(13) ? . 4_564
C(20) C(16) 2.407(12) ? . .
C(20) C(17) 2.796(13) ? . .
C(20) C(18) 2.460(13) ? . .
C(20) C(22) 2.800(13) ? . .
C(20) C(27) 3.413(12) ? . 1_455
C(21) N(1) 2.419(11) ? . .
C(21) C(1) 3.194(12) ? . .
C(21) C(2) 3.347(11) ? . .
C(21) C(17) 2.422(13) ? . .
C(21) C(18) 2.820(13) ? . .
C(21) C(19) 2.360(13) ? . .
C(21) C(22) 2.381(13) ? . .
C(21) C(26) 3.484(12) ? . 1_455
C(21) C(27) 3.462(12) ? . 1_455
C(22) Cl(1) 3.408(10) ? . 2_465
C(22) C(20) 2.800(13) ? . .
C(22) C(21) 2.381(13) ? . .
C(22) C(29) 3.513(14) ? . 3_655
C(23) Au(1) 3.354(8) ? . .
C(23) O(2) 2.344(10) ? . .
C(23) N(1) 3.521(11) ? . .
C(23) C(1) 2.422(12) ? . .
C(23) C(3) 2.531(12) ? . .
C(23) C(10) 3.127(12) ? . .
C(23) C(25) 2.436(12) ? . .
C(23) C(26) 2.773(12) ? . .
C(23) C(27) 2.429(12) ? . .
C(24) N(2) 2.422(11) ? . .
C(24) C(1) 3.472(12) ? . .
C(24) C(3) 3.268(12) ? . .
C(24) C(6) 3.405(12) ? . 3_655
C(24) C(7) 3.379(13) ? . 3_655
C(24) C(10) 3.227(12) ? . .
C(24) C(15) 3.430(12) ? . .
C(24) C(26) 2.383(13) ? . .
C(24) C(27) 2.781(12) ? . .
C(24) C(28) 2.392(11) ? . .
C(25) C(23) 2.436(12) ? . .
C(25) C(27) 2.434(13) ? . .
C(25) C(28) 2.810(12) ? . .
C(25) C(29) 3.482(13) ? . 3_755
C(26) O(1) 3.409(11) ? . 1_655
C(26) C(21) 3.484(12) ? . 1_655
C(26) C(23) 2.773(12) ? . .
C(26) C(24) 2.383(13) ? . .
C(26) C(28) 2.414(12) ? . .
C(27) O(2) 2.438(11) ? . .
C(27) C(20) 3.413(12) ? . 1_655
C(27) C(21) 3.462(12) ? . 1_655
C(27) C(23) 2.429(12) ? . .
C(27) C(24) 2.781(12) ? . .
C(27) C(25) 2.434(13) ? . .
C(27) C(29) 2.780(14) ? . .
C(28) Au(1) 3.560(8) ? . .
C(28) Cl(1) 3.576(9) ? . 4_665
C(28) N(2) 2.435(11) ? . .
C(28) C(1) 3.090(12) ? . .
C(28) C(3) 3.446(12) ? . .
C(28) C(24) 2.392(11) ? . .
C(28) C(25) 2.810(12) ? . .
C(28) C(26) 2.414(12) ? . .
C(28) C(29) 2.378(12) ? . .
C(29) C(22) 3.513(14) ? . 3_645
C(29) C(25) 3.482(13) ? . 3_745
C(29) C(27) 2.780(14) ? . .
C(29) C(28) 2.378(12) ? . .
Au(1) H(4) 3.177 ? . 3_655
Au(1) H(5) 3.099 ? . 3_655
Au(1) H(6) 3.544 ? . 4_564
Au(1) H(9) 3.160 ? . 3_645
Au(1) H(10) 3.411 ? . 3_645
Cl(1) H(2) 3.042 ? . 4_664
Cl(1) H(6) 3.346 ? . 4_564
Cl(1) H(10) 3.242 ? . 3_645
Cl(1) H(12) 3.142 ? . 4_664
Cl(1) H(15) 3.532 ? . 1_655
Cl(1) H(17) 3.046 ? . 2_565
Cl(1) H(18) 3.116 ? . 2_565
Cl(1) H(19) 3.528 ? . 2_565
O(1) H(1) 2.971 ? . .
O(1) H(4) 2.969 ? . 3_655
O(1) H(8) 2.765 ? . .
O(1) H(16) 2.667 ? . .
O(1) H(17) 1.957 ? . .
O(1) H(18) 1.951 ? . .
O(1) H(19) 1.953 ? . .
O(1) H(22) 2.771 ? . 1_455
O(1) H(25) 3.279 ? . 3_655
O(2) H(2) 3.300 ? . .
O(2) H(3) 3.086 ? . .
O(2) H(9) 3.081 ? . 3_645
O(2) H(18) 3.040 ? . 3_645
O(2) H(23) 2.663 ? . .
O(2) H(24) 1.963 ? . .
O(2) H(25) 1.962 ? . .
O(2) H(26) 1.946 ? . .
N(1) H(1) 2.038 ? . .
N(1) H(2) 2.943 ? . .
N(1) H(3) 2.921 ? . .
N(1) H(8) 3.292 ? . .
N(1) H(13) 2.642 ? . .
N(2) H(1) 2.965 ? . .
N(2) H(2) 2.011 ? . .
N(2) H(3) 3.285 ? . .
N(2) H(4) 3.227 ? . 3_655
N(2) H(8) 3.089 ? . .
N(2) H(12) 3.523 ? . .
N(2) H(20) 2.579 ? . .
C(1) H(1) 3.003 ? . .
C(1) H(2) 2.938 ? . .
C(1) H(3) 3.260 ? . .
C(1) H(4) 3.055 ? . 3_655
C(1) H(8) 3.499 ? . .
C(1) H(13) 3.514 ? . .
C(2) H(2) 2.068 ? . .
C(2) H(3) 2.695 ? . .
C(2) H(7) 2.658 ? . .
C(2) H(8) 2.817 ? . .
C(2) H(13) 3.461 ? . .
C(2) H(15) 3.484 ? . 4_565
C(2) H(22) 3.370 ? . 1_455
C(2) H(23) 3.581 ? . 1_455
C(3) H(1) 2.077 ? . .
C(3) H(3) 2.935 ? . .
C(3) H(8) 2.690 ? . .
C(3) H(12) 2.644 ? . .
C(3) H(15) 3.073 ? . 4_565
C(3) H(20) 3.214 ? . .
C(4) H(1) 2.023 ? . .
C(4) H(2) 2.529 ? . .
C(4) H(3) 2.043 ? . .
C(4) H(4) 3.279 ? . .
C(4) H(6) 3.308 ? . .
C(4) H(7) 2.065 ? . .
C(4) H(13) 3.173 ? . .
C(4) H(15) 3.124 ? . 4_565
C(4) H(23) 3.557 ? . 1_455
C(5) H(1) 3.289 ? . .
C(5) H(2) 2.742 ? . .
C(5) H(4) 2.059 ? . .
C(5) H(5) 3.265 ? . .
C(5) H(7) 3.280 ? . .
C(5) H(13) 3.126 ? . .
C(5) H(15) 3.425 ? . 4_565
C(5) H(20) 3.431 ? . 3_645
C(6) H(3) 2.073 ? . .
C(6) H(5) 1.985 ? . .
C(6) H(6) 3.199 ? . .
C(6) H(16) 3.351 ? . 4_565
C(6) H(17) 3.492 ? . 3_645
C(6) H(20) 2.984 ? . 3_645
C(7) H(3) 3.259 ? . .
C(7) H(4) 1.983 ? . .
C(7) H(6) 2.010 ? . .
C(7) H(7) 3.278 ? . .
C(7) H(16) 3.283 ? . 4_565
C(7) H(17) 3.124 ? . 4_565
C(7) H(19) 3.581 ? . 4_565
C(7) H(20) 3.271 ? . 3_645
C(8) H(4) 3.194 ? . .
C(8) H(5) 1.999 ? . .
C(8) H(7) 2.091 ? . .
C(8) H(16) 3.485 ? . 4_565
C(8) H(17) 3.454 ? . 4_565
C(8) H(24) 3.378 ? . 1_455
C(9) H(1) 2.532 ? . .
C(9) H(3) 3.287 ? . .
C(9) H(5) 3.277 ? . .
C(9) H(6) 2.066 ? . .
C(9) H(15) 3.436 ? . 4_565
C(9) H(23) 2.981 ? . 1_455
C(9) H(24) 3.274 ? . 1_455
C(10) H(1) 2.566 ? . .
C(10) H(2) 2.013 ? . .
C(10) H(8) 2.067 ? . .
C(10) H(9) 3.276 ? . .
C(10) H(11) 3.257 ? . .
C(10) H(12) 2.018 ? . .
C(10) H(14) 3.202 ? . 4_565
C(10) H(15) 3.191 ? . 4_565
C(10) H(20) 2.821 ? . .
C(11) H(1) 2.636 ? . .
C(11) H(2) 3.278 ? . .
C(11) H(9) 2.042 ? . .
C(11) H(10) 3.290 ? . .
C(11) H(11) 3.271 ? . 2_466
C(11) H(12) 3.263 ? . .
C(11) H(13) 3.570 ? . 3_655
C(11) H(20) 3.055 ? . .
C(11) H(22) 3.590 ? . 1_455
C(12) H(8) 2.054 ? . .
C(12) H(10) 2.043 ? . .
C(12) H(11) 3.271 ? . .
C(12) H(11) 3.130 ? . 2_466
C(12) H(12) 3.466 ? . 2_466
C(12) H(13) 3.125 ? . 3_655
C(13) H(8) 3.290 ? . .
C(13) H(9) 2.032 ? . .
C(13) H(11) 2.058 ? . .
C(13) H(12) 3.253 ? . .
C(13) H(13) 3.149 ? . 3_655
C(13) H(14) 3.499 ? . 4_565
C(14) H(9) 3.272 ? . .
C(14) H(10) 2.070 ? . .
C(14) H(12) 1.999 ? . .
C(14) H(13) 3.595 ? . 3_655
C(14) H(14) 3.556 ? . 3_655
C(14) H(14) 3.005 ? . 4_565
C(14) H(21) 3.364 ? . 2_466
C(14) H(26) 3.549 ? . 4_665
C(15) H(2) 2.541 ? . .
C(15) H(8) 3.271 ? . .
C(15) H(10) 3.258 ? . .
C(15) H(11) 2.016 ? . .
C(15) H(14) 2.864 ? . 4_565
C(15) H(15) 3.017 ? . 4_565
C(15) H(20) 3.113 ? . .
C(16) H(1) 2.731 ? . .
C(16) H(13) 2.034 ? . .
C(16) H(14) 3.293 ? . .
C(16) H(16) 3.274 ? . .
C(16) H(23) 3.073 ? . 1_455
C(17) H(10) 3.587 ? . 3_645
C(17) H(14) 2.069 ? . .
C(17) H(15) 3.208 ? . .
C(17) H(20) 3.265 ? . 3_645
C(17) H(21) 3.438 ? . 3_645
C(17) H(23) 3.257 ? . 1_455
C(18) H(12) 3.600 ? . 4_564
C(18) H(13) 2.040 ? . .
C(18) H(15) 2.000 ? . .
C(18) H(16) 3.308 ? . .
C(18) H(21) 3.175 ? . 3_645
C(18) H(23) 3.425 ? . 1_455
C(18) H(24) 3.523 ? . 1_455
C(18) H(26) 3.093 ? . 1_455
C(19) H(2) 3.379 ? . 4_564
C(19) H(12) 3.414 ? . 4_564
C(19) H(13) 3.220 ? . .
C(19) H(14) 2.049 ? . .
C(19) H(16) 2.051 ? . .
C(19) H(23) 3.359 ? . 1_455
C(19) H(26) 3.259 ? . 1_455
C(20) H(14) 3.313 ? . .
C(20) H(15) 2.014 ? . .
C(20) H(17) 3.154 ? . .
C(20) H(19) 2.387 ? . .
C(20) H(23) 3.153 ? . 1_455
C(21) H(1) 3.163 ? . .
C(21) H(13) 3.276 ? . .
C(21) H(15) 3.210 ? . .
C(21) H(16) 2.043 ? . .
C(21) H(17) 2.800 ? . .
C(21) H(18) 3.127 ? . .
C(21) H(19) 2.444 ? . .
C(21) H(22) 3.093 ? . 1_455
C(21) H(23) 3.059 ? . 1_455
C(22) H(3) 3.493 ? . 3_655
C(22) H(4) 3.267 ? . 3_655
C(22) H(5) 3.419 ? . 4_564
C(22) H(8) 3.450 ? . .
C(22) H(16) 2.525 ? . .
C(22) H(22) 3.265 ? . 1_455
C(22) H(25) 2.695 ? . 3_655
C(23) H(2) 2.717 ? . .
C(23) H(4) 3.524 ? . 3_655
C(23) H(5) 3.554 ? . 3_655
C(23) H(12) 3.533 ? . .
C(23) H(20) 2.021 ? . .
C(23) H(21) 3.294 ? . .
C(23) H(23) 3.290 ? . .
C(24) H(2) 3.555 ? . .
C(24) H(4) 3.407 ? . 3_655
C(24) H(5) 3.372 ? . 3_655
C(24) H(12) 3.520 ? . .
C(24) H(13) 3.261 ? . 3_655
C(24) H(21) 2.066 ? . .
C(24) H(22) 3.240 ? . .
C(25) H(10) 3.533 ? . 2_566
C(25) H(11) 3.282 ? . 2_566
C(25) H(14) 3.374 ? . 3_655
C(25) H(20) 2.043 ? . .
C(25) H(22) 2.015 ? . .
C(25) H(23) 3.287 ? . .
C(25) H(24) 3.343 ? . 3_755
C(25) H(25) 3.155 ? . 3_755
C(25) H(26) 3.378 ? . 3_755
C(26) H(1) 3.241 ? . 1_655
C(26) H(7) 3.293 ? . 1_655
C(26) H(10) 3.430 ? . 2_566
C(26) H(11) 3.267 ? . 2_566
C(26) H(19) 3.449 ? . 1_655
C(26) H(20) 3.240 ? . .
C(26) H(21) 2.042 ? . .
C(26) H(23) 2.049 ? . .
C(26) H(25) 3.344 ? . 3_755
C(27) H(1) 3.531 ? . 1_655
C(27) H(7) 2.951 ? . 1_655
C(27) H(21) 3.291 ? . .
C(27) H(22) 2.032 ? . .
C(27) H(24) 2.377 ? . .
C(27) H(26) 3.099 ? . .
C(28) H(2) 3.308 ? . .
C(28) H(20) 3.245 ? . .
C(28) H(22) 3.272 ? . .
C(28) H(23) 2.076 ? . .
C(28) H(24) 2.448 ? . .
C(28) H(25) 3.119 ? . .
C(28) H(26) 2.802 ? . .
C(29) H(9) 3.127 ? . 3_645
C(29) H(18) 2.623 ? . 3_645
C(29) H(21) 2.660 ? . 3_745
C(29) H(23) 2.485 ? . .
H(1) O(1) 2.971 ? . .
H(1) N(1) 2.038 ? . .
H(1) N(2) 2.965 ? . .
H(1) C(1) 3.003 ? . .
H(1) C(3) 2.077 ? . .
H(1) C(4) 2.023 ? . .
H(1) C(5) 3.289 ? . .
H(1) C(9) 2.532 ? . .
H(1) C(10) 2.566 ? . .
H(1) C(11) 2.636 ? . .
H(1) C(16) 2.731 ? . .
H(1) C(21) 3.163 ? . .
H(1) C(26) 3.241 ? . 1_455
H(1) C(27) 3.531 ? . 1_455
H(1) H(2) 2.725 ? . .
H(1) H(3) 3.598 ? . .
H(1) H(7) 2.330 ? . .
H(1) H(8) 2.288 ? . .
H(1) H(22) 2.479 ? . 1_455
H(1) H(23) 3.095 ? . 1_455
H(2) Cl(1) 3.042 ? . 4_665
H(2) O(2) 3.300 ? . .
H(2) N(1) 2.943 ? . .
H(2) N(2) 2.011 ? . .
H(2) C(1) 2.938 ? . .
H(2) C(2) 2.068 ? . .
H(2) C(4) 2.529 ? . .
H(2) C(5) 2.742 ? . .
H(2) C(10) 2.013 ? . .
H(2) C(11) 3.278 ? . .
H(2) C(15) 2.541 ? . .
H(2) C(19) 3.379 ? . 4_565
H(2) C(23) 2.717 ? . .
H(2) C(24) 3.555 ? . .
H(2) C(28) 3.308 ? . .
H(2) H(1) 2.725 ? . .
H(2) H(3) 2.490 ? . .
H(2) H(8) 3.579 ? . .
H(2) H(12) 2.338 ? . .
H(2) H(15) 2.490 ? . 4_565
H(3) O(2) 3.086 ? . .
H(3) N(1) 2.921 ? . .
H(3) N(2) 3.285 ? . .
H(3) C(1) 3.260 ? . .
H(3) C(2) 2.695 ? . .
H(3) C(3) 2.935 ? . .
H(3) C(4) 2.043 ? . .
H(3) C(6) 2.073 ? . .
H(3) C(7) 3.259 ? . .
H(3) C(9) 3.287 ? . .
H(3) C(22) 3.493 ? . 3_645
H(3) H(1) 3.598 ? . .
H(3) H(2) 2.490 ? . .
H(3) H(4) 2.367 ? . .
H(3) H(8) 3.415 ? . 3_645
H(3) H(9) 3.549 ? . 3_645
H(3) H(13) 3.242 ? . .
H(3) H(17) 3.308 ? . 3_645
H(3) H(18) 2.960 ? . 3_645
H(3) H(25) 3.501 ? . .
H(4) Au(1) 3.177 ? . 3_645
H(4) O(1) 2.969 ? . 3_645
H(4) N(2) 3.227 ? . 3_645
H(4) C(1) 3.055 ? . 3_645
H(4) C(4) 3.279 ? . .
H(4) C(5) 2.059 ? . .
H(4) C(7) 1.983 ? . .
H(4) C(8) 3.194 ? . .
H(4) C(22) 3.267 ? . 3_645
H(4) C(23) 3.524 ? . 3_645
H(4) C(24) 3.407 ? . 3_645
H(4) H(3) 2.367 ? . .
H(4) H(5) 2.270 ? . .
H(4) H(8) 3.337 ? . 3_645
H(4) H(17) 2.929 ? . 3_645
H(4) H(18) 3.351 ? . 3_645
H(4) H(20) 3.026 ? . 3_645
H(5) Au(1) 3.099 ? . 3_645
H(5) C(5) 3.265 ? . .
H(5) C(6) 1.985 ? . .
H(5) C(8) 1.999 ? . .
H(5) C(9) 3.277 ? . .
H(5) C(22) 3.419 ? . 4_565
H(5) C(23) 3.554 ? . 3_645
H(5) C(24) 3.372 ? . 3_645
H(5) H(4) 2.270 ? . .
H(5) H(6) 2.302 ? . .
H(5) H(16) 3.544 ? . 3_545
H(5) H(16) 3.577 ? . 4_565
H(5) H(17) 2.655 ? . 4_565
H(5) H(19) 3.367 ? . 4_565
H(5) H(20) 3.501 ? . 3_645
H(6) Au(1) 3.544 ? . 4_565
H(6) Cl(1) 3.346 ? . 4_565
H(6) C(4) 3.308 ? . .
H(6) C(6) 3.199 ? . .
H(6) C(7) 2.010 ? . .
H(6) C(9) 2.066 ? . .
H(6) H(5) 2.302 ? . .
H(6) H(7) 2.387 ? . .
H(6) H(17) 3.299 ? . 4_565
H(6) H(18) 3.577 ? . 3_545
H(6) H(19) 2.911 ? . 3_545
H(6) H(24) 3.264 ? . 1_455
H(7) C(2) 2.658 ? . .
H(7) C(4) 2.065 ? . .
H(7) C(5) 3.280 ? . .
H(7) C(7) 3.278 ? . .
H(7) C(8) 2.091 ? . .
H(7) C(26) 3.293 ? . 1_455
H(7) C(27) 2.951 ? . 1_455
H(7) H(1) 2.330 ? . .
H(7) H(6) 2.387 ? . .
H(7) H(10) 3.210 ? . 2_466
H(7) H(22) 3.112 ? . 1_455
H(7) H(23) 2.502 ? . 1_455
H(7) H(24) 3.118 ? . 1_455
H(8) O(1) 2.765 ? . .
H(8) N(1) 3.292 ? . .
H(8) N(2) 3.089 ? . .
H(8) C(1) 3.499 ? . .
H(8) C(2) 2.817 ? . .
H(8) C(3) 2.690 ? . .
H(8) C(10) 2.067 ? . .
H(8) C(12) 2.054 ? . .
H(8) C(13) 3.290 ? . .
H(8) C(15) 3.271 ? . .
H(8) C(22) 3.450 ? . .
H(8) H(1) 2.288 ? . .
H(8) H(2) 3.579 ? . .
H(8) H(3) 3.415 ? . 3_655
H(8) H(4) 3.337 ? . 3_655
H(8) H(9) 2.351 ? . .
H(8) H(11) 3.324 ? . 2_466
H(8) H(18) 3.078 ? . .
H(8) H(20) 3.372 ? . .
H(8) H(22) 2.920 ? . 1_455
H(8) H(25) 2.990 ? . 3_655
H(9) Au(1) 3.160 ? . 3_655
H(9) O(2) 3.081 ? . 3_655
H(9) C(10) 3.276 ? . .
H(9) C(11) 2.042 ? . .
H(9) C(13) 2.032 ? . .
H(9) C(14) 3.272 ? . .
H(9) C(29) 3.127 ? . 3_655
H(9) H(3) 3.549 ? . 3_655
H(9) H(8) 2.351 ? . .
H(9) H(10) 2.335 ? . .
H(9) H(11) 3.061 ? . 2_466
H(9) H(12) 3.116 ? . 2_466
H(9) H(13) 3.346 ? . 3_655
H(9) H(25) 3.012 ? . 3_655
H(9) H(26) 2.809 ? . 3_655
H(10) Au(1) 3.411 ? . 3_655
H(10) Cl(1) 3.242 ? . 3_655
H(10) C(11) 3.290 ? . .
H(10) C(12) 2.043 ? . .
H(10) C(14) 2.070 ? . .
H(10) C(15) 3.258 ? . .
H(10) C(17) 3.587 ? . 3_655
H(10) C(25) 3.533 ? . 2_466
H(10) C(26) 3.430 ? . 2_466
H(10) H(7) 3.210 ? . 2_566
H(10) H(9) 2.335 ? . .
H(10) H(11) 2.374 ? . .
H(10) H(12) 3.419 ? . 2_466
H(10) H(13) 3.410 ? . 3_655
H(10) H(22) 3.557 ? . 2_466
H(11) C(10) 3.257 ? . .
H(11) C(11) 3.271 ? . 2_566
H(11) C(12) 3.271 ? . .
H(11) C(12) 3.130 ? . 2_566
H(11) C(13) 2.058 ? . .
H(11) C(15) 2.016 ? . .
H(11) C(25) 3.282 ? . 2_466
H(11) C(26) 3.267 ? . 2_466
H(11) H(8) 3.324 ? . 2_566
H(11) H(9) 3.061 ? . 2_566
H(11) H(10) 2.374 ? . .
H(11) H(12) 2.301 ? . .
H(11) H(14) 3.456 ? . 3_655
H(11) H(14) 3.323 ? . 4_565
H(11) H(21) 2.968 ? . 2_466
H(11) H(22) 2.887 ? . 2_466
H(11) H(25) 3.537 ? . 4_665
H(11) H(26) 3.061 ? . 4_665
H(12) Cl(1) 3.142 ? . 4_665
H(12) N(2) 3.523 ? . .
H(12) C(3) 2.644 ? . .
H(12) C(10) 2.018 ? . .
H(12) C(11) 3.263 ? . .
H(12) C(12) 3.466 ? . 2_566
H(12) C(13) 3.253 ? . .
H(12) C(14) 1.999 ? . .
H(12) C(18) 3.600 ? . 4_565
H(12) C(19) 3.414 ? . 4_565
H(12) C(23) 3.533 ? . .
H(12) C(24) 3.520 ? . .
H(12) H(2) 2.338 ? . .
H(12) H(9) 3.116 ? . 2_566
H(12) H(10) 3.419 ? . 2_566
H(12) H(11) 2.301 ? . .
H(12) H(14) 3.113 ? . 4_565
H(12) H(15) 2.681 ? . 4_565
H(12) H(20) 3.454 ? . .
H(12) H(26) 3.213 ? . 4_665
H(13) N(1) 2.642 ? . .
H(13) C(1) 3.514 ? . .
H(13) C(2) 3.461 ? . .
H(13) C(4) 3.173 ? . .
H(13) C(5) 3.126 ? . .
H(13) C(11) 3.570 ? . 3_645
H(13) C(12) 3.125 ? . 3_645
H(13) C(13) 3.149 ? . 3_645
H(13) C(14) 3.595 ? . 3_645
H(13) C(16) 2.034 ? . .
H(13) C(18) 2.040 ? . .
H(13) C(19) 3.220 ? . .
H(13) C(21) 3.276 ? . .
H(13) C(24) 3.261 ? . 3_645
H(13) H(3) 3.242 ? . .
H(13) H(9) 3.346 ? . 3_645
H(13) H(10) 3.410 ? . 3_645
H(13) H(14) 2.372 ? . .
H(13) H(20) 2.449 ? . 3_645
H(13) H(21) 3.187 ? . 3_645
H(14) C(10) 3.202 ? . 4_564
H(14) C(13) 3.499 ? . 4_564
H(14) C(14) 3.556 ? . 3_645
H(14) C(14) 3.005 ? . 4_564
H(14) C(15) 2.864 ? . 4_564
H(14) C(16) 3.293 ? . .
H(14) C(17) 2.069 ? . .
H(14) C(19) 2.049 ? . .
H(14) C(20) 3.313 ? . .
H(14) C(25) 3.374 ? . 3_645
H(14) H(11) 3.456 ? . 3_645
H(14) H(11) 3.323 ? . 4_564
H(14) H(12) 3.113 ? . 4_564
H(14) H(13) 2.372 ? . .
H(14) H(15) 2.315 ? . .
H(14) H(20) 3.394 ? . 3_645
H(14) H(21) 2.732 ? . 3_645
H(14) H(26) 3.023 ? . 1_455
H(15) Cl(1) 3.532 ? . 1_455
H(15) C(2) 3.484 ? . 4_564
H(15) C(3) 3.073 ? . 4_564
H(15) C(4) 3.124 ? . 4_564
H(15) C(5) 3.425 ? . 4_564
H(15) C(9) 3.436 ? . 4_564
H(15) C(10) 3.191 ? . 4_564
H(15) C(15) 3.017 ? . 4_564
H(15) C(17) 3.208 ? . .
H(15) C(18) 2.000 ? . .
H(15) C(20) 2.014 ? . .
H(15) C(21) 3.210 ? . .
H(15) H(2) 2.490 ? . 4_564
H(15) H(12) 2.681 ? . 4_564
H(15) H(14) 2.315 ? . .
H(15) H(16) 2.326 ? . .
H(15) H(26) 3.295 ? . 1_455
H(16) O(1) 2.667 ? . .
H(16) C(6) 3.351 ? . 4_564
H(16) C(7) 3.283 ? . 4_564
H(16) C(8) 3.485 ? . 4_564
H(16) C(16) 3.274 ? . .
H(16) C(18) 3.308 ? . .
H(16) C(19) 2.051 ? . .
H(16) C(21) 2.043 ? . .
H(16) C(22) 2.525 ? . .
H(16) H(5) 3.544 ? . 3_555
H(16) H(5) 3.577 ? . 4_564
H(16) H(15) 2.326 ? . .
H(16) H(17) 2.863 ? . .
H(16) H(18) 3.327 ? . .
H(16) H(19) 1.855 ? . .
H(17) Cl(1) 3.046 ? . 2_465
H(17) O(1) 1.957 ? . .
H(17) C(6) 3.492 ? . 3_655
H(17) C(7) 3.124 ? . 4_564
H(17) C(8) 3.454 ? . 4_564
H(17) C(20) 3.154 ? . .
H(17) C(21) 2.800 ? . .
H(17) H(3) 3.308 ? . 3_655
H(17) H(4) 2.929 ? . 3_655
H(17) H(5) 2.655 ? . 4_564
H(17) H(6) 3.299 ? . 4_564
H(17) H(16) 2.863 ? . .
H(17) H(18) 1.551 ? . .
H(17) H(19) 1.551 ? . .
H(17) H(25) 3.381 ? . 3_655
H(18) Cl(1) 3.116 ? . 2_465
H(18) O(1) 1.951 ? . .
H(18) O(2) 3.040 ? . 3_655
H(18) C(21) 3.127 ? . .
H(18) C(29) 2.623 ? . 3_655
H(18) H(3) 2.960 ? . 3_655
H(18) H(4) 3.351 ? . 3_655
H(18) H(6) 3.577 ? . 3_555
H(18) H(8) 3.078 ? . .
H(18) H(16) 3.327 ? . .
H(18) H(17) 1.551 ? . .
H(18) H(19) 1.551 ? . .
H(18) H(22) 3.164 ? . 1_455
H(18) H(24) 2.897 ? . 3_655
H(18) H(25) 1.836 ? . 3_655
H(18) H(26) 3.380 ? . 3_655
H(19) Cl(1) 3.528 ? . 2_465
H(19) O(1) 1.953 ? . .
H(19) C(7) 3.581 ? . 4_564
H(19) C(20) 2.387 ? . .
H(19) C(21) 2.444 ? . .
H(19) C(26) 3.449 ? . 1_455
H(19) H(5) 3.367 ? . 4_564
H(19) H(6) 2.911 ? . 3_555
H(19) H(16) 1.855 ? . .
H(19) H(17) 1.551 ? . .
H(19) H(18) 1.551 ? . .
H(19) H(22) 3.223 ? . 1_455
H(19) H(25) 2.945 ? . 3_655
H(20) N(2) 2.579 ? . .
H(20) C(3) 3.214 ? . .
H(20) C(5) 3.431 ? . 3_655
H(20) C(6) 2.984 ? . 3_655
H(20) C(7) 3.271 ? . 3_655
H(20) C(10) 2.821 ? . .
H(20) C(11) 3.055 ? . .
H(20) C(15) 3.113 ? . .
H(20) C(17) 3.265 ? . 3_655
H(20) C(23) 2.021 ? . .
H(20) C(25) 2.043 ? . .
H(20) C(26) 3.240 ? . .
H(20) C(28) 3.245 ? . .
H(20) H(4) 3.026 ? . 3_655
H(20) H(5) 3.501 ? . 3_655
H(20) H(8) 3.372 ? . .
H(20) H(12) 3.454 ? . .
H(20) H(13) 2.449 ? . 3_655
H(20) H(14) 3.394 ? . 3_655
H(20) H(21) 2.361 ? . .
H(21) C(14) 3.364 ? . 2_566
H(21) C(17) 3.438 ? . 3_655
H(21) C(18) 3.175 ? . 3_655
H(21) C(23) 3.294 ? . .
H(21) C(24) 2.066 ? . .
H(21) C(26) 2.042 ? . .
H(21) C(27) 3.291 ? . .
H(21) C(29) 2.660 ? . 3_755
H(21) H(11) 2.968 ? . 2_566
H(21) H(13) 3.187 ? . 3_655
H(21) H(14) 2.732 ? . 3_655
H(21) H(20) 2.361 ? . .
H(21) H(22) 2.326 ? . .
H(21) H(24) 2.532 ? . 3_755
H(21) H(25) 2.512 ? . 3_755
H(21) H(26) 2.481 ? . 3_755
H(22) O(1) 2.771 ? . 1_655
H(22) C(2) 3.370 ? . 1_655
H(22) C(11) 3.590 ? . 1_655
H(22) C(21) 3.093 ? . 1_655
H(22) C(22) 3.265 ? . 1_655
H(22) C(24) 3.240 ? . .
H(22) C(25) 2.015 ? . .
H(22) C(27) 2.032 ? . .
H(22) C(28) 3.272 ? . .
H(22) H(1) 2.479 ? . 1_655
H(22) H(7) 3.112 ? . 1_655
H(22) H(8) 2.920 ? . 1_655
H(22) H(10) 3.557 ? . 2_566
H(22) H(11) 2.887 ? . 2_566
H(22) H(18) 3.164 ? . 1_655
H(22) H(19) 3.223 ? . 1_655
H(22) H(21) 2.326 ? . .
H(22) H(23) 2.340 ? . .
H(22) H(25) 2.875 ? . 3_755
H(23) O(2) 2.663 ? . .
H(23) C(2) 3.581 ? . 1_655
H(23) C(4) 3.557 ? . 1_655
H(23) C(9) 2.981 ? . 1_655
H(23) C(16) 3.073 ? . 1_655
H(23) C(17) 3.257 ? . 1_655
H(23) C(18) 3.425 ? . 1_655
H(23) C(19) 3.359 ? . 1_655
H(23) C(20) 3.153 ? . 1_655
H(23) C(21) 3.059 ? . 1_655
H(23) C(23) 3.290 ? . .
H(23) C(25) 3.287 ? . .
H(23) C(26) 2.049 ? . .
H(23) C(28) 2.076 ? . .
H(23) C(29) 2.485 ? . .
H(23) H(1) 3.095 ? . 1_655
H(23) H(7) 2.502 ? . 1_655
H(23) H(22) 2.340 ? . .
H(23) H(24) 1.856 ? . .
H(23) H(25) 3.324 ? . .
H(23) H(26) 2.736 ? . .
H(24) O(2) 1.963 ? . .
H(24) C(8) 3.378 ? . 1_655
H(24) C(9) 3.274 ? . 1_655
H(24) C(18) 3.523 ? . 1_655
H(24) C(25) 3.343 ? . 3_745
H(24) C(27) 2.377 ? . .
H(24) C(28) 2.448 ? . .
H(24) H(6) 3.264 ? . 1_655
H(24) H(7) 3.118 ? . 1_655
H(24) H(18) 2.897 ? . 3_645
H(24) H(21) 2.532 ? . 3_745
H(24) H(23) 1.856 ? . .
H(24) H(25) 1.551 ? . .
H(24) H(26) 1.551 ? . .
H(25) O(1) 3.279 ? . 3_645
H(25) O(2) 1.962 ? . .
H(25) C(22) 2.695 ? . 3_645
H(25) C(25) 3.155 ? . 3_745
H(25) C(26) 3.344 ? . 3_745
H(25) C(28) 3.119 ? . .
H(25) H(3) 3.501 ? . .
H(25) H(8) 2.990 ? . 3_645
H(25) H(9) 3.012 ? . 3_645
H(25) H(11) 3.537 ? . 4_664
H(25) H(17) 3.381 ? . 3_645
H(25) H(18) 1.836 ? . 3_645
H(25) H(19) 2.945 ? . 3_645
H(25) H(21) 2.512 ? . 3_745
H(25) H(22) 2.875 ? . 3_745
H(25) H(23) 3.324 ? . .
H(25) H(24) 1.551 ? . .
H(25) H(26) 1.551 ? . .
H(26) O(2) 1.946 ? . .
H(26) C(14) 3.549 ? . 4_664
H(26) C(18) 3.093 ? . 1_655
H(26) C(19) 3.259 ? . 1_655
H(26) C(25) 3.378 ? . 3_745
H(26) C(27) 3.099 ? . .
H(26) C(28) 2.802 ? . .
H(26) H(9) 2.809 ? . 3_645
H(26) H(11) 3.061 ? . 4_664
H(26) H(12) 3.213 ? . 4_664
H(26) H(14) 3.023 ? . 1_655
H(26) H(15) 3.295 ? . 1_655
H(26) H(18) 3.380 ? . 3_645
H(26) H(21) 2.481 ? . 3_745
H(26) H(23) 2.736 ? . .
H(26) H(24) 1.551 ? . .
H(26) H(25) 1.551 ? . .

loop_
_geom_torsion_atom_site_label_1
_geom_torsion_atom_site_label_2
_geom_torsion_atom_site_label_3
_geom_torsion_atom_site_label_4
_geom_torsion
_geom_torsion_publ_flag
_geom_torsion_site_symmetry_1
_geom_torsion_site_symmetry_2
_geom_torsion_site_symmetry_3
_geom_torsion_site_symmetry_4
Cl(1) Au(1) C(1) N(1) -78(4) ? . . . .
Cl(1) Au(1) C(1) N(2) 101(4) ? . . . .
C(22) O(1) C(21) C(16) 173.1(7) ? . . . .
C(22) O(1) C(21) C(20) -11.1(12) ? . . . .
C(29) O(2) C(28) C(23) 178.2(7) ? . . . .
C(29) O(2) C(28) C(27) -1.4(12) ? . . . .
C(1) N(1) C(2) C(3) 0.4(8) ? . . . .
C(1) N(1) C(2) C(4) -121.5(8) ? . . . .
C(2) N(1) C(1) Au(1) 176.0(5) ? . . . .
C(2) N(1) C(1) N(2) -3.5(9) ? . . . .
C(1) N(1) C(16) C(17) 102.2(10) ? . . . .
C(1) N(1) C(16) C(21) -77.7(10) ? . . . .
C(16) N(1) C(1) Au(1) -17.0(11) ? . . . .
C(16) N(1) C(1) N(2) 163.5(7) ? . . . .
C(2) N(1) C(16) C(17) -91.5(10) ? . . . .
C(2) N(1) C(16) C(21) 88.6(9) ? . . . .
C(16) N(1) C(2) C(3) -167.1(7) ? . . . .
C(16) N(1) C(2) C(4) 71.0(9) ? . . . .
C(1) N(2) C(3) C(2) -5.1(9) ? . . . .
C(1) N(2) C(3) C(10) -129.4(7) ? . . . .
C(3) N(2) C(1) Au(1) -174.0(6) ? . . . .
C(3) N(2) C(1) N(1) 5.4(9) ? . . . .
C(1) N(2) C(23) C(24) 119.8(9) ? . . . .
C(1) N(2) C(23) C(28) -63.0(11) ? . . . .
C(23) N(2) C(1) Au(1) -10.8(11) ? . . . .
C(23) N(2) C(1) N(1) 168.6(7) ? . . . .
C(3) N(2) C(23) C(24) -78.1(10) ? . . . .
C(3) N(2) C(23) C(28) 99.1(9) ? . . . .
C(23) N(2) C(3) C(2) -168.5(7) ? . . . .
C(23) N(2) C(3) C(10) 67.2(9) ? . . . .
N(1) C(2) C(3) N(2) 2.5(7) ? . . . .
N(1) C(2) C(3) C(10) 124.2(7) ? . . . .
N(1) C(2) C(4) C(5) 58.4(10) ? . . . .
N(1) C(2) C(4) C(9) -119.9(8) ? . . . .
C(3) C(2) C(4) C(5) -54.8(10) ? . . . .
C(3) C(2) C(4) C(9) 126.8(8) ? . . . .
C(4) C(2) C(3) N(2) 121.3(7) ? . . . .
C(4) C(2) C(3) C(10) -117.1(8) ? . . . .
N(2) C(3) C(10) C(11) 71.0(10) ? . . . .
N(2) C(3) C(10) C(15) -103.3(9) ? . . . .
C(2) C(3) C(10) C(11) -45.9(11) ? . . . .
C(2) C(3) C(10) C(15) 139.8(8) ? . . . .
C(2) C(4) C(5) C(6) -176.8(7) ? . . . .
C(2) C(4) C(9) C(8) 177.1(7) ? . . . .
C(5) C(4) C(9) C(8) -1.2(12) ? . . . .
C(9) C(4) C(5) C(6) 1.5(12) ? . . . .
C(4) C(5) C(6) C(7) 0.1(11) ? . . . .
C(5) C(6) C(7) C(8) -2.1(15) ? . . . .
C(6) C(7) C(8) C(9) 2.4(14) ? . . . .
C(7) C(8) C(9) C(4) -0.7(12) ? . . . .
C(3) C(10) C(11) C(12) -179.0(8) ? . . . .
C(3) C(10) C(15) C(14) 179.2(8) ? . . . .
C(11) C(10) C(15) C(14) 4.8(13) ? . . . .
C(15) C(10) C(11) C(12) -4.6(13) ? . . . .
C(10) C(11) C(12) C(13) 1.9(14) ? . . . .
C(11) C(12) C(13) C(14) 0.7(15) ? . . . .
C(12) C(13) C(14) C(15) -0.6(14) ? . . . .
C(13) C(14) C(15) C(10) -2.2(14) ? . . . .
N(1) C(16) C(17) C(18) -180.0(7) ? . . . .
N(1) C(16) C(21) O(1) -0.4(9) ? . . . .
N(1) C(16) C(21) C(20) -176.4(7) ? . . . .
C(17) C(16) C(21) O(1) 179.7(7) ? . . . .
C(17) C(16) C(21) C(20) 3.7(12) ? . . . .
C(21) C(16) C(17) C(18) -0.1(11) ? . . . .
C(16) C(17) C(18) C(19) -0.0(12) ? . . . .
C(17) C(18) C(19) C(20) -3.7(14) ? . . . .
C(18) C(19) C(20) C(21) 7.2(14) ? . . . .
C(19) C(20) C(21) O(1) 177.5(8) ? . . . .
C(19) C(20) C(21) C(16) -6.9(13) ? . . . .
N(2) C(23) C(24) C(25) 177.4(7) ? . . . .
N(2) C(23) C(28) O(2) 0.7(11) ? . . . .
N(2) C(23) C(28) C(27) -179.7(6) ? . . . .
C(24) C(23) C(28) O(2) 177.9(7) ? . . . .
C(24) C(23) C(28) C(27) -2.5(12) ? . . . .
C(28) C(23) C(24) C(25) 0.2(10) ? . . . .
C(23) C(24) C(25) C(26) 0.9(12) ? . . . .
C(24) C(25) C(26) C(27) 0.3(10) ? . . . .
C(25) C(26) C(27) C(28) -2.5(13) ? . . . .
C(26) C(27) C(28) O(2) -176.8(8) ? . . . .
C(26) C(27) C(28) C(23) 3.6(12) ? . . . .

loop_
_cod_related_entry_id
_cod_related_entry_database
_cod_related_entry_code
1 ChemSpider 30658688
